data_4102718
loop_
_publ_author_name
'Christoph E. Strasser'
'Vincent J. Catalano'

_publ_contact_author_address
;
Department of Chemistry/0216
University of Nevada, Reno
1664 No. Virginia St.
Reno, NV 89557
U.S.A.
;
_publ_contact_author_email vjc@unr.edu
_publ_contact_author_fax 1(775)7846804
_publ_contact_author_name 'Catalano, Vincent J.'
_publ_contact_author_phone 1(775)7841329
_publ_section_title
;
 "On-Off" Au(I)...Cu(I) Interactions in a Au(NHC)2 Luminescent Vapochromic
 Sensor
;
_journal_name_full 'Journal of the American Chemical Society'
_journal_page_first 10009
_journal_page_last 10011
_journal_paper_doi 10.1021/ja104585q
_journal_volume 132
_journal_year 2010
_chemical_formula_moiety 'C38 H40 Au Cu2 N12, 2(C2 H3 N), 3(F6 P)'
_chemical_formula_sum 'C42 H46 Au Cu2 F18 N14 P3'
_chemical_formula_weight 1505.9
_chemical_name_common 1.2AN
_chemical_name_systematic
; 
Tetrakis(acetonitrile-1\kN)bis{\h^3^-\m~3~-1,3-bis[(2-pyridyl-1\kN)methyl]-
1<i>H</i>-imidazol-2-ylidene-2\kC}dicopper(I) gold(I)
 tris(hexafluorophosphate) acetonitrile disolvate
;
_space_group_IT_number 11
_symmetry_cell_setting monoclinic
_symmetry_Int_Tables_number 11
_symmetry_space_group_name_Hall '-P 2yb'
_symmetry_space_group_name_H-M 'P 1 21/m 1'
_atom_sites_solution_hydrogens geom
_atom_sites_solution_primary direct
_atom_sites_solution_secondary difmap
_audit_creation_method SHELXL-97
_cell_angle_alpha 90.00
_cell_angle_beta 106.354(1)
_cell_angle_gamma 90.00
_cell_formula_units_Z 2
_cell_length_a 11.9958(2)
_cell_length_b 19.8135(5)
_cell_length_c 12.3023(2)
_cell_measurement_reflns_used 8009
_cell_measurement_temperature 100(2)
_cell_measurement_theta_max 24.186
_cell_measurement_theta_min 2.684
_cell_volume 2805.69(10)
_computing_cell_refinement SAINT
_computing_data_collection 'SAINT (Bruker, 2002)'
_computing_data_reduction SAINT
_computing_molecular_graphics 'Diamond (Brandenburg & Putz, 2009)'
_computing_structure_refinement 'SHELXL-97 (Sheldrick, 2008)'
_computing_structure_solution 'SHELXS-97 (Sheldrick, 2008)'
_diffrn_ambient_temperature 100(2)
_diffrn_measured_fraction_theta_full 0.990
_diffrn_measured_fraction_theta_max 0.862
_diffrn_measurement_device_type 'Bruker APEX CCD area-detector'
_diffrn_measurement_method '\f- and \w-scans'
_diffrn_radiation_monochromator graphite
_diffrn_radiation_source 'fine-focus sealed tube'
_diffrn_radiation_type MoK\a
_diffrn_radiation_wavelength 0.71073
_diffrn_reflns_av_R_equivalents 0.0363
_diffrn_reflns_av_sigmaI/netI 0.0410
_diffrn_reflns_limit_h_max 15
_diffrn_reflns_limit_h_min -16
_diffrn_reflns_limit_k_max 23
_diffrn_reflns_limit_k_min -26
_diffrn_reflns_limit_l_max 17
_diffrn_reflns_limit_l_min -17
_diffrn_reflns_number 23891
_diffrn_reflns_theta_full 27.00
_diffrn_reflns_theta_max 30.22
_diffrn_reflns_theta_min 1.73
_exptl_absorpt_coefficient_mu 3.550
_exptl_absorpt_correction_T_max 0.746
_exptl_absorpt_correction_T_min 0.585
_exptl_absorpt_correction_type multi-scan
_exptl_absorpt_process_details 'SADABS (Bruker, 2002)'
_exptl_crystal_colour colourless
_exptl_crystal_density_diffrn 1.783
_exptl_crystal_density_method 'not measured'
_exptl_crystal_description prism
_exptl_crystal_F_000 1480
_exptl_crystal_size_max 0.14
_exptl_crystal_size_mid 0.10
_exptl_crystal_size_min 0.06
_refine_diff_density_max 3.550
_refine_diff_density_min -1.669
_refine_diff_density_rms 0.147
_refine_ls_extinction_method none
_refine_ls_goodness_of_fit_ref 1.040
_refine_ls_hydrogen_treatment constr
_refine_ls_matrix_type full
_refine_ls_number_parameters 383
_refine_ls_number_reflns 7390
_refine_ls_number_restraints 0
_refine_ls_restrained_S_all 1.040
_refine_ls_R_factor_all 0.0565
_refine_ls_R_factor_gt 0.0410
_refine_ls_shift/su_max 0.001
_refine_ls_shift/su_mean 0.000
_refine_ls_structure_factor_coef Fsqd
_refine_ls_weighting_details 'calc w=1/[\s^2^(Fo^2^)+(0.0542P)^2^+7.9569P] where P=(Fo^2^+2Fc^2^)/3'
_refine_ls_weighting_scheme calc
_refine_ls_wR_factor_gt 0.1023
_refine_ls_wR_factor_ref 0.1104
_reflns_number_gt 6090
_reflns_number_total 7390
_reflns_threshold_expression I>2\s(I)
_cod_data_source_file ja104585q_si_003_2.cif
_cod_data_source_block 1x2MeCN
_cod_original_sg_symbol_H-M 'P 21/m'
_cod_database_code 4102718

loop_
_symmetry_equiv_pos_as_xyz
'x, y, z'
'-x, y+1/2, -z'
'-x, -y, -z'
'x, -y-1/2, z'

loop_
_atom_site_label
_atom_site_type_symbol
_atom_site_fract_x
_atom_site_fract_y
_atom_site_fract_z
_atom_site_U_iso_or_equiv
_atom_site_adp_type
_atom_site_occupancy
_atom_site_symmetry_multiplicity
_atom_site_calc_flag
_atom_site_refinement_flags
Au1 Au 0.717563(19) 0.2500 0.253043(19) 0.01967(8) Uani 1 2 d S
Cu1 Cu 0.71713(5) 0.48169(3) 0.25572(4) 0.02552(13) Uani 1 1 d .
P1 P 0.76975(11) 0.51401(7) 0.78322(12) 0.0319(3) Uani 1 1 d .
P2 P 0.7204(2) 0.7500 0.3721(2) 0.0610(8) Uani 1 2 d S
F1 F 0.7653(3) 0.59118(17) 0.8228(3) 0.0466(8) Uani 1 1 d .
F2 F 0.7118(3) 0.5369(2) 0.6554(3) 0.0562(9) Uani 1 1 d .
F3 F 0.8964(3) 0.5260(2) 0.7712(4) 0.0586(10) Uani 1 1 d .
F4 F 0.8252(3) 0.4918(2) 0.9119(3) 0.0570(10) Uani 1 1 d .
F5 F 0.6437(3) 0.50196(18) 0.7970(3) 0.0484(8) Uani 1 1 d .
F6 F 0.7753(3) 0.43829(18) 0.7428(3) 0.0542(10) Uani 1 1 d .
F7 F 0.7283(5) 0.6923(3) 0.2841(4) 0.106(2) Uani 1 1 d .
F8 F 0.7153(3) 0.69308(17) 0.4649(3) 0.0507(9) Uani 1 1 d .
F9 F 0.8585(4) 0.7500 0.4178(4) 0.0475(11) Uani 1 2 d S
F10 F 0.5851(6) 0.7500 0.3273(10) 0.142(5) Uani 1 2 d S
N1 N 0.9405(3) 0.30384(19) 0.2166(3) 0.0202(7) Uani 1 1 d .
N2 N 0.4970(3) 0.3039(2) 0.2949(3) 0.0225(8) Uani 1 1 d .
N3 N 0.8067(4) 0.5398(2) 0.1776(3) 0.0301(9) Uani 1 1 d .
N4 N 0.6277(3) 0.5332(2) 0.3414(3) 0.0281(8) Uani 1 1 d .
N5 N 0.1096(13) 0.7500 0.112(2) 0.188(10) Uani 1 2 d S
N6 N 0.6591(14) 0.2500 0.5625(14) 0.149(7) Uani 1 2 d S
N10 N 0.8428(3) 0.4304(2) 0.3760(3) 0.0277(8) Uani 1 1 d .
N20 N 0.6036(3) 0.42636(19) 0.1330(3) 0.0237(8) Uani 1 1 d .
C1 C 0.8644(4) 0.5711(3) 0.1380(4) 0.0360(12) Uani 1 1 d .
C2 C 0.9379(6) 0.6125(4) 0.0893(6) 0.064(2) Uani 1 1 d .
H2A H 0.9603 0.5867 0.0308 0.095 Uiso 1 1 calc R
H2B H 1.0077 0.6257 0.1487 0.095 Uiso 1 1 calc R
H2C H 0.8952 0.6530 0.0554 0.095 Uiso 1 1 calc R
C3 C 0.5692(4) 0.5632(3) 0.3814(4) 0.0279(10) Uani 1 1 d .
C4 C 0.4906(5) 0.6002(3) 0.4300(5) 0.0441(14) Uani 1 1 d .
H4A H 0.4129 0.6008 0.3761 0.066 Uiso 1 1 calc R
H4B H 0.5187 0.6465 0.4464 0.066 Uiso 1 1 calc R
H4C H 0.4872 0.5781 0.5003 0.066 Uiso 1 1 calc R
C5 C 0.2018(12) 0.7500 0.1073(18) 0.113(6) Uani 1 2 d S
C6 C 0.316(2) 0.7500 0.125(3) 0.238(16) Uani 1 2 d S
H6A H 0.3456 0.7963 0.1389 0.357 Uiso 0.50 1 calc PR
H6B H 0.3348 0.7320 0.0579 0.357 Uiso 0.50 1 calc PR
H6C H 0.3525 0.7218 0.1907 0.357 Uiso 0.50 1 calc PR
C7 C 0.7577(10) 0.2500 0.5751(9) 0.066(3) Uani 1 2 d S
C8 C 0.8706(14) 0.2500 0.5913(16) 0.145(8) Uani 1 2 d S
H8A H 0.9097 0.2563 0.6721 0.217 Uiso 0.50 1 calc PR
H8B H 0.8919 0.2869 0.5480 0.217 Uiso 0.50 1 calc PR
H8C H 0.8945 0.2068 0.5660 0.217 Uiso 0.50 1 calc PR
C10 C 0.8750(5) 0.2500 0.2275(4) 0.0199(12) Uani 1 2 d S
C11 C 1.0447(4) 0.2840(2) 0.2013(4) 0.0243(9) Uani 1 1 d .
H11 H 1.1051 0.3126 0.1925 0.029 Uiso 1 1 calc R
C12 C 0.9048(4) 0.3734(2) 0.2286(4) 0.0230(9) Uani 1 1 d .
H12A H 0.8212 0.3785 0.1885 0.028 Uiso 1 1 calc R
H12B H 0.9488 0.4043 0.1926 0.028 Uiso 1 1 calc R
C13 C 0.9255(4) 0.3933(3) 0.3521(4) 0.0267(9) Uani 1 1 d .
C14 C 1.0267(5) 0.3746(3) 0.4329(4) 0.0354(12) Uani 1 1 d .
H14 H 1.0843 0.3487 0.4124 0.043 Uiso 1 1 calc R
C15 C 1.0423(5) 0.3944(3) 0.5447(4) 0.0451(15) Uani 1 1 d .
H15 H 1.1112 0.3827 0.6018 0.054 Uiso 1 1 calc R
C16 C 0.9561(5) 0.4311(3) 0.5713(4) 0.0436(14) Uani 1 1 d .
H16 H 0.9635 0.4442 0.6473 0.052 Uiso 1 1 calc R
C17 C 0.8582(5) 0.4486(3) 0.4850(4) 0.0375(12) Uani 1 1 d .
H17 H 0.7995 0.4746 0.5033 0.045 Uiso 1 1 calc R
C20 C 0.5608(5) 0.2500 0.2823(5) 0.0195(12) Uani 1 2 d S
C21 C 0.3949(4) 0.2841(3) 0.3168(4) 0.0306(10) Uani 1 1 d .
H21 H 0.3363 0.3128 0.3293 0.037 Uiso 1 1 calc R
C22 C 0.5292(4) 0.3730(2) 0.2760(4) 0.0247(9) Uani 1 1 d .
H22A H 0.6089 0.3823 0.3244 0.030 Uiso 1 1 calc R
H22B H 0.4756 0.4048 0.2977 0.030 Uiso 1 1 calc R
C23 C 0.5244(4) 0.3840(2) 0.1530(4) 0.0233(9) Uani 1 1 d .
C24 C 0.4422(4) 0.3515(3) 0.0664(4) 0.0305(10) Uani 1 1 d .
H24 H 0.3872 0.3219 0.0836 0.037 Uiso 1 1 calc R
C25 C 0.4411(5) 0.3625(3) -0.0444(4) 0.0355(12) Uani 1 1 d .
H25 H 0.3850 0.3411 -0.1048 0.043 Uiso 1 1 calc R
C26 C 0.5228(5) 0.4050(3) -0.0659(4) 0.0369(12) Uani 1 1 d .
H26 H 0.5252 0.4128 -0.1414 0.044 Uiso 1 1 calc R
C27 C 0.6014(4) 0.4365(3) 0.0241(4) 0.0307(10) Uani 1 1 d .
H27 H 0.6564 0.4667 0.0084 0.037 Uiso 1 1 calc R

loop_
_atom_site_aniso_label
_atom_site_aniso_U_11
_atom_site_aniso_U_22
_atom_site_aniso_U_33
_atom_site_aniso_U_23
_atom_site_aniso_U_13
_atom_site_aniso_U_12
Au1 0.01958(11) 0.02012(13) 0.01931(11) 0.000 0.00549(8) 0.000
Cu1 0.0288(3) 0.0217(3) 0.0211(2) -0.0026(2) -0.0009(2) 0.0026(2)
P1 0.0253(6) 0.0319(7) 0.0370(7) -0.0039(6) 0.0062(5) -0.0053(5)
P2 0.0681(16) 0.0250(11) 0.0591(15) 0.000 -0.0325(12) 0.000
F1 0.0435(18) 0.0355(19) 0.059(2) -0.0122(16) 0.0111(15) -0.0045(15)
F2 0.071(2) 0.058(2) 0.0354(17) 0.0065(17) 0.0092(17) 0.000(2)
F3 0.0382(18) 0.062(3) 0.083(3) -0.024(2) 0.0297(18) -0.0158(17)
F4 0.048(2) 0.072(3) 0.0428(19) 0.0083(18) 0.0000(16) 0.0143(19)
F5 0.0315(16) 0.047(2) 0.067(2) 0.0133(18) 0.0142(15) -0.0042(15)
F6 0.0419(18) 0.0350(19) 0.074(3) -0.0158(17) -0.0019(17) -0.0014(15)
F7 0.148(5) 0.065(3) 0.063(3) -0.025(2) -0.040(3) 0.008(3)
F8 0.0369(17) 0.0314(18) 0.076(2) 0.0085(17) 0.0039(16) -0.0021(14)
F9 0.049(3) 0.043(3) 0.050(3) 0.000 0.012(2) 0.000
F10 0.055(4) 0.053(4) 0.251(11) 0.000 -0.067(6) 0.000
N1 0.0205(16) 0.0180(18) 0.0210(16) -0.0021(14) 0.0037(13) -0.0003(14)
N2 0.0231(17) 0.025(2) 0.0188(16) -0.0008(15) 0.0045(14) 0.0013(15)
N3 0.034(2) 0.024(2) 0.0266(19) -0.0018(17) -0.0013(16) -0.0003(18)
N4 0.032(2) 0.021(2) 0.0263(19) -0.0031(16) 0.0006(16) 0.0023(17)
N5 0.081(9) 0.066(8) 0.43(3) 0.000 0.087(14) 0.000
N6 0.097(11) 0.22(2) 0.120(12) 0.000 0.022(9) 0.000
N10 0.0307(19) 0.024(2) 0.0228(18) -0.0041(16) -0.0010(15) 0.0046(17)
N20 0.0282(18) 0.0182(19) 0.0216(17) -0.0021(15) 0.0019(14) 0.0013(15)
C1 0.035(3) 0.030(3) 0.032(2) 0.005(2) -0.008(2) -0.003(2)
C2 0.053(4) 0.073(5) 0.052(4) 0.023(4) -0.005(3) -0.027(4)
C3 0.030(2) 0.028(3) 0.022(2) -0.0040(19) 0.0004(17) -0.004(2)
C4 0.039(3) 0.052(4) 0.042(3) -0.023(3) 0.013(2) -0.004(3)
C5 0.054(8) 0.082(10) 0.202(19) 0.000 0.037(10) 0.000
C6 0.13(2) 0.37(5) 0.21(3) 0.000 0.05(2) 0.000
C7 0.053(6) 0.086(9) 0.059(6) 0.000 0.012(5) 0.000
C8 0.079(11) 0.23(3) 0.132(15) 0.000 0.042(11) 0.000
C10 0.022(3) 0.023(3) 0.011(2) 0.000 -0.003(2) 0.000
C11 0.0183(19) 0.029(2) 0.024(2) -0.0011(18) 0.0045(16) -0.0037(18)
C12 0.027(2) 0.017(2) 0.0225(19) -0.0004(17) 0.0033(16) -0.0002(17)
C13 0.031(2) 0.024(2) 0.022(2) -0.0038(19) 0.0010(17) 0.0019(19)
C14 0.033(2) 0.035(3) 0.029(2) -0.007(2) -0.0066(19) 0.010(2)
C15 0.040(3) 0.051(4) 0.030(3) -0.011(3) -0.015(2) 0.018(3)
C16 0.052(3) 0.045(3) 0.023(2) -0.009(2) -0.007(2) 0.018(3)
C17 0.041(3) 0.040(3) 0.025(2) -0.008(2) -0.002(2) 0.015(2)
C20 0.020(3) 0.021(3) 0.017(2) 0.000 0.005(2) 0.000
C21 0.022(2) 0.048(3) 0.024(2) -0.002(2) 0.0086(17) 0.003(2)
C22 0.028(2) 0.024(2) 0.0197(19) -0.0015(17) 0.0030(16) 0.0025(18)
C23 0.025(2) 0.021(2) 0.0212(19) -0.0016(17) 0.0022(16) 0.0054(17)
C24 0.030(2) 0.031(3) 0.025(2) -0.003(2) -0.0006(18) -0.003(2)
C25 0.037(3) 0.037(3) 0.025(2) -0.005(2) -0.0047(19) -0.003(2)
C26 0.050(3) 0.036(3) 0.019(2) 0.004(2) -0.001(2) -0.005(2)
C27 0.041(3) 0.026(3) 0.020(2) 0.0009(19) 0.0010(19) -0.005(2)

loop_
_atom_type_symbol
_atom_type_description
_atom_type_scat_dispersion_real
_atom_type_scat_dispersion_imag
_atom_type_scat_source
C C 0.0033 0.0016 'International Tables Vol C Tables 4.2.6.8 and 6.1.1.4'
H H 0.0000 0.0000 'International Tables Vol C Tables 4.2.6.8 and 6.1.1.4'
N N 0.0061 0.0033 'International Tables Vol C Tables 4.2.6.8 and 6.1.1.4'
F F 0.0171 0.0103 'International Tables Vol C Tables 4.2.6.8 and 6.1.1.4'
P P 0.1023 0.0942 'International Tables Vol C Tables 4.2.6.8 and 6.1.1.4'
Cu Cu 0.3201 1.2651 'International Tables Vol C Tables 4.2.6.8 and 6.1.1.4'
Au Au -2.0133 8.8022 'International Tables Vol C Tables 4.2.6.8 and 6.1.1.4'

loop_
_geom_angle_atom_site_label_1
_geom_angle_atom_site_label_2
_geom_angle_atom_site_label_3
_geom_angle
_geom_angle_site_symmetry_1
_geom_angle_site_symmetry_3
C10 Au1 C20 178.8(2) . .
N4 Cu1 N3 113.81(18) . .
N4 Cu1 N20 108.71(16) . .
N3 Cu1 N20 106.87(15) . .
N4 Cu1 N10 105.56(16) . .
N3 Cu1 N10 104.26(17) . .
N20 Cu1 N10 117.83(16) . .
F3 P1 F5 179.2(2) . .
F3 P1 F6 89.2(2) . .
F5 P1 F6 91.0(2) . .
F3 P1 F2 91.6(2) . .
F5 P1 F2 89.1(2) . .
F6 P1 F2 90.3(2) . .
F3 P1 F4 89.5(2) . .
F5 P1 F4 89.7(2) . .
F6 P1 F4 90.5(2) . .
F2 P1 F4 178.6(2) . .
F3 P1 F1 89.98(19) . .
F5 P1 F1 89.81(19) . .
F6 P1 F1 179.0(2) . .
F2 P1 F1 89.1(2) . .
F4 P1 F1 90.1(2) . .
F10 P2 F9 180.0(6) . .
F10 P2 F7 90.9(4) . .
F9 P2 F7 89.2(3) . .
F10 P2 F7 90.9(4) . 4_575
F9 P2 F7 89.2(3) . 4_575
F7 P2 F7 91.6(5) . 4_575
F10 P2 F8 90.4(4) . 4_575
F9 P2 F8 89.59(19) . 4_575
F7 P2 F8 178.0(3) . 4_575
F7 P2 F8 90.0(3) 4_575 4_575
F10 P2 F8 90.4(4) . .
F9 P2 F8 89.59(19) . .
F7 P2 F8 90.0(3) . .
F7 P2 F8 178.0(3) 4_575 .
F8 P2 F8 88.3(3) 4_575 .
C10 N1 C11 111.3(4) . .
C10 N1 C12 122.6(4) . .
C11 N1 C12 126.0(4) . .
C20 N2 C21 111.1(4) . .
C20 N2 C22 122.7(4) . .
C21 N2 C22 125.9(4) . .
C1 N3 Cu1 175.3(4) . .
C3 N4 Cu1 173.9(4) . .
C13 N10 C17 117.7(4) . .
C13 N10 Cu1 123.6(3) . .
C17 N10 Cu1 116.7(3) . .
C23 N20 C27 117.4(4) . .
C23 N20 Cu1 123.9(3) . .
C27 N20 Cu1 118.5(3) . .
N3 C1 C2 178.7(7) . .
C1 C2 H2A 109.5 . .
C1 C2 H2B 109.5 . .
H2A C2 H2B 109.5 . .
C1 C2 H2C 109.5 . .
H2A C2 H2C 109.5 . .
H2B C2 H2C 109.5 . .
N4 C3 C4 177.8(5) . .
C3 C4 H4A 109.5 . .
C3 C4 H4B 109.5 . .
H4A C4 H4B 109.5 . .
C3 C4 H4C 109.5 . .
H4A C4 H4C 109.5 . .
H4B C4 H4C 109.5 . .
N5 C5 C6 168(3) . .
C5 C6 H6A 109.5 . .
C5 C6 H6B 109.5 . .
H6A C6 H6B 109.5 . .
C5 C6 H6C 109.5 . .
H6A C6 H6C 109.5 . .
H6B C6 H6C 109.5 . .
N6 C7 C8 179.0(16) . .
C7 C8 H8A 109.5 . .
C7 C8 H8B 109.5 . .
H8A C8 H8B 109.5 . .
C7 C8 H8C 109.5 . .
H8A C8 H8C 109.5 . .
H8B C8 H8C 109.5 . .
N1 C10 N1 104.0(5) . 4_565
N1 C10 Au1 128.0(2) . .
N1 C10 Au1 128.0(2) 4_565 .
C11 C11 N1 106.7(3) 4_565 .
C11 C11 H11 126.7 4_565 .
N1 C11 H11 126.7 . .
N1 C12 C13 112.0(4) . .
N1 C12 H12A 109.2 . .
C13 C12 H12A 109.2 . .
N1 C12 H12B 109.2 . .
C13 C12 H12B 109.2 . .
H12A C12 H12B 107.9 . .
N10 C13 C14 123.1(4) . .
N10 C13 C12 116.2(4) . .
C14 C13 C12 120.8(4) . .
C13 C14 C15 118.7(5) . .
C13 C14 H14 120.6 . .
C15 C14 H14 120.6 . .
C16 C15 C14 118.9(5) . .
C16 C15 H15 120.6 . .
C14 C15 H15 120.6 . .
C15 C16 C17 118.7(5) . .
C15 C16 H16 120.6 . .
C17 C16 H16 120.6 . .
N10 C17 C16 122.9(5) . .
N10 C17 H17 118.5 . .
C16 C17 H17 118.5 . .
N2 C20 N2 104.8(5) 4_565 .
N2 C20 Au1 127.6(2) 4_565 .
N2 C20 Au1 127.6(2) . .
C21 C21 N2 106.5(3) 4_565 .
C21 C21 H21 126.8 4_565 .
N2 C21 H21 126.8 . .
N2 C22 C23 111.0(4) . .
N2 C22 H22A 109.4 . .
C23 C22 H22A 109.4 . .
N2 C22 H22B 109.4 . .
C23 C22 H22B 109.4 . .
H22A C22 H22B 108.0 . .
N20 C23 C24 122.4(4) . .
N20 C23 C22 116.4(4) . .
C24 C23 C22 121.2(4) . .
C25 C24 C23 119.5(5) . .
C25 C24 H24 120.3 . .
C23 C24 H24 120.3 . .
C26 C25 C24 118.6(5) . .
C26 C25 H25 120.7 . .
C24 C25 H25 120.7 . .
C25 C26 C27 119.0(5) . .
C25 C26 H26 120.5 . .
C27 C26 H26 120.5 . .
N20 C27 C26 123.1(5) . .
N20 C27 H27 118.5 . .
C26 C27 H27 118.5 . .

loop_
_geom_bond_atom_site_label_1
_geom_bond_atom_site_label_2
_geom_bond_distance
_geom_bond_site_symmetry_2
Au1 C10 2.000(6) .
Au1 C20 2.012(6) .
Cu1 N4 1.986(4) .
Cu1 N3 1.996(4) .
Cu1 N20 2.044(4) .
Cu1 N10 2.058(4) .
P1 F3 1.585(3) .
P1 F5 1.587(3) .
P1 F6 1.588(4) .
P1 F2 1.596(4) .
P1 F4 1.597(4) .
P1 F1 1.610(4) .
P2 F10 1.560(7) .
P2 F9 1.592(6) .
P2 F7 1.595(5) .
P2 F7 1.595(5) 4_575
P2 F8 1.619(4) 4_575
P2 F8 1.619(4) .
N1 C10 1.353(5) .
N1 C11 1.373(5) .
N1 C12 1.464(5) .
N2 C20 1.347(5) .
N2 C21 1.382(6) .
N2 C22 1.459(6) .
N3 C1 1.137(7) .
N4 C3 1.132(6) .
N5 C5 1.125(18) .
N6 C7 1.149(17) .
N10 C13 1.333(6) .
N10 C17 1.350(6) .
N20 C23 1.342(6) .
N20 C27 1.347(6) .
C1 C2 1.451(8) .
C2 H2A 0.9800 .
C2 H2B 0.9800 .
C2 H2C 0.9800 .
C3 C4 1.449(7) .
C4 H4A 0.9800 .
C4 H4B 0.9800 .
C4 H4C 0.9800 .
C5 C6 1.33(3) .
C6 H6A 0.9800 .
C6 H6B 0.9800 .
C6 H6C 0.9800 .
C7 C8 1.312(18) .
C8 H8A 0.9800 .
C8 H8B 0.9800 .
C8 H8C 0.9800 .
C10 N1 1.353(5) 4_565
C11 C11 1.347(10) 4_565
C11 H11 0.9500 .
C12 C13 1.520(6) .
C12 H12A 0.9900 .
C12 H12B 0.9900 .
C13 C14 1.386(6) .
C14 C15 1.392(7) .
C14 H14 0.9500 .
C15 C16 1.377(8) .
C15 H15 0.9500 .
C16 C17 1.387(7) .
C16 H16 0.9500 .
C17 H17 0.9500 .
C20 N2 1.347(5) 4_565
C21 C21 1.350(11) 4_565
C21 H21 0.9500 .
C22 C23 1.513(6) .
C22 H22A 0.9900 .
C22 H22B 0.9900 .
C23 C24 1.390(6) .
C24 C25 1.378(7) .
C24 H24 0.9500 .
C25 C26 1.373(8) .
C25 H25 0.9500 .
C26 C27 1.385(7) .
C26 H26 0.9500 .
C27 H27 0.9500 .

loop_
_geom_torsion_atom_site_label_1
_geom_torsion_atom_site_label_2
_geom_torsion_atom_site_label_3
_geom_torsion_atom_site_label_4
_geom_torsion
_geom_torsion_site_symmetry_4
N4 Cu1 N10 C13 -175.5(4) .
N3 Cu1 N10 C13 -55.3(4) .
N20 Cu1 N10 C13 62.9(4) .
N4 Cu1 N10 C17 -11.9(4) .
N3 Cu1 N10 C17 108.3(4) .
N20 Cu1 N10 C17 -133.5(4) .
N4 Cu1 N20 C23 -53.1(4) .
N3 Cu1 N20 C23 -176.4(3) .
N10 Cu1 N20 C23 66.8(4) .
N4 Cu1 N20 C27 121.6(4) .
N3 Cu1 N20 C27 -1.7(4) .
N10 Cu1 N20 C27 -118.5(4) .
C11 N1 C10 N1 -1.1(6) 4_565
C12 N1 C10 N1 -176.9(3) 4_565
C11 N1 C10 Au1 179.2(3) .
C12 N1 C10 Au1 3.4(7) .
C10 N1 C11 C11 0.7(4) 4_565
C12 N1 C11 C11 176.3(3) 4_565
C10 N1 C12 C13 78.1(5) .
C11 N1 C12 C13 -97.0(5) .
C17 N10 C13 C14 -1.8(8) .
Cu1 N10 C13 C14 161.6(4) .
C17 N10 C13 C12 179.7(5) .
Cu1 N10 C13 C12 -16.9(6) .
N1 C12 C13 N10 -139.6(4) .
N1 C12 C13 C14 41.9(6) .
N10 C13 C14 C15 1.0(9) .
C12 C13 C14 C15 179.5(5) .
C13 C14 C15 C16 0.8(10) .
C14 C15 C16 C17 -1.8(10) .
C13 N10 C17 C16 0.8(9) .
Cu1 N10 C17 C16 -163.8(5) .
C15 C16 C17 N10 1.0(10) .
C21 N2 C20 N2 0.8(6) 4_565
C22 N2 C20 N2 -173.5(3) 4_565
C21 N2 C20 Au1 -178.5(4) .
C22 N2 C20 Au1 7.1(7) .
C20 N2 C21 C21 -0.5(4) 4_565
C22 N2 C21 C21 173.6(3) 4_565
C20 N2 C22 C23 65.1(5) .
C21 N2 C22 C23 -108.4(5) .
C27 N20 C23 C24 -0.2(7) .
Cu1 N20 C23 C24 174.5(4) .
C27 N20 C23 C22 179.5(4) .
Cu1 N20 C23 C22 -5.8(5) .
N2 C22 C23 N20 -145.6(4) .
N2 C22 C23 C24 34.1(6) .
N20 C23 C24 C25 0.2(7) .
C22 C23 C24 C25 -179.6(5) .
C23 C24 C25 C26 0.7(8) .
C24 C25 C26 C27 -1.5(8) .
C23 N20 C27 C26 -0.6(7) .
Cu1 N20 C27 C26 -175.6(4) .
C25 C26 C27 N20 1.5(8) .
